data_7056970
loop_
_publ_author_name
'Xu, Xiuling'
'Hu, Fan'
'Ma, Yuwei'
'Gao, Jinming'
'Shuai, Qi'

_publ_section_title
;
 Facile microwave synthesis, structural diversity and herbicidal activity
 of six novel alkaline-earth metal complexes (AECs) based on skeletal
 isomerization chlorophenoxyacetic acids
;
_journal_issue 6
_journal_name_full 'New Journal of Chemistry'
_journal_page_first 4155
_journal_paper_doi 10.1039/C8NJ00107C
_journal_volume 42
_journal_year 2018
_chemical_formula_sum 'C16 H20 Cl2 O10 Sr'
_chemical_formula_weight 530.84
_space_group_crystal_system triclinic
_space_group_IT_number 2
_space_group_name_Hall '-P 1'
_space_group_name_H-M_alt 'P -1'
_symmetry_space_group_name_Hall '-P 1'
_symmetry_space_group_name_H-M 'P -1'
_atom_sites_solution_hydrogens mixed
_audit_creation_method SHELXL-2014/7
_audit_update_record
;
2018-01-29 deposited with the CCDC.
2018-02-05 downloaded from the CCDC.
;
_cell_angle_alpha 96.780(6)
_cell_angle_beta 91.281(6)
_cell_angle_gamma 95.550(6)
_cell_formula_units_Z 2
_cell_length_a 6.928(2)
_cell_length_b 7.487(3)
_cell_length_c 20.058(7)
_cell_measurement_reflns_used 3234
_cell_measurement_temperature 298(2)
_cell_measurement_theta_max 28.18
_cell_measurement_theta_min 2.75
_cell_volume 1027.7(6)
_computing_structure_refinement 'SHELXL-2014/7 (Sheldrick, 2014)'
_diffrn_ambient_temperature 298(2)
_diffrn_measured_fraction_theta_full 0.984
_diffrn_measured_fraction_theta_max 0.975
_diffrn_measurement_device_type CCD
_diffrn_radiation_type MoK\a
_diffrn_radiation_wavelength 0.71073
_diffrn_reflns_av_R_equivalents 0.0488
_diffrn_reflns_av_unetI/netI 0.1028
_diffrn_reflns_Laue_measured_fraction_full 0.984
_diffrn_reflns_Laue_measured_fraction_max 0.975
_diffrn_reflns_limit_h_max 9
_diffrn_reflns_limit_h_min -9
_diffrn_reflns_limit_k_max 8
_diffrn_reflns_limit_k_min -9
_diffrn_reflns_limit_l_max 25
_diffrn_reflns_limit_l_min -26
_diffrn_reflns_number 6957
_diffrn_reflns_point_group_measured_fraction_full 0.984
_diffrn_reflns_point_group_measured_fraction_max 0.975
_diffrn_reflns_theta_full 25.242
_diffrn_reflns_theta_max 28.234
_diffrn_reflns_theta_min 2.046
_exptl_absorpt_coefficient_mu 2.934
_exptl_absorpt_correction_type multi-scan
_exptl_absorpt_process_details sadabs
_exptl_crystal_colour colorless
_exptl_crystal_density_diffrn 1.715
_exptl_crystal_description block
_exptl_crystal_F_000 536
_exptl_crystal_size_max 0.300
_exptl_crystal_size_mid 0.300
_exptl_crystal_size_min 0.250
_exptl_transmission_factor_max 0.864
_exptl_transmission_factor_min 0.864
_refine_diff_density_max 2.202
_refine_diff_density_min -3.092
_refine_diff_density_rms 0.243
_refine_ls_extinction_method none
_refine_ls_goodness_of_fit_ref 1.004
_refine_ls_hydrogen_treatment constr
_refine_ls_matrix_type full
_refine_ls_number_parameters 262
_refine_ls_number_reflns 4943
_refine_ls_number_restraints 0
_refine_ls_restrained_S_all 1.004
_refine_ls_R_factor_all 0.1093
_refine_ls_R_factor_gt 0.0896
_refine_ls_shift/su_max 0.053
_refine_ls_shift/su_mean 0.009
_refine_ls_structure_factor_coef Fsqd
_refine_ls_weighting_details 'w=1/[\s^2^(Fo^2^)+(0.2000P)^2^] where P=(Fo^2^+2Fc^2^)/3'
_refine_ls_weighting_scheme calc
_refine_ls_wR_factor_gt 0.2432
_refine_ls_wR_factor_ref 0.2702
_reflns_Friedel_coverage 0.000
_reflns_number_gt 3754
_reflns_number_total 4943
_reflns_threshold_expression 'I > 2\s(I)'
_cod_data_source_file c8nj00107c2.cif
_cod_data_source_block cl38
_cod_depositor_comments 'Adding full bibliography for 7056970--7056975.cif.'
_cod_database_code 7056970
_shelx_shelxl_version_number 2014/7
_shelx_space_group_comment
;
The symmetry employed for this shelxl refinement is uniquely defined
by the following loop, which should always be used as a source of
symmetry information in preference to the above space-group names.
They are only intended as comments.
;
_shelx_estimated_absorpt_t_min 0.473
_shelx_estimated_absorpt_t_max 0.527

loop_
_space_group_symop_operation_xyz
'x, y, z'
'-x, -y, -z'

loop_
_atom_site_label
_atom_site_type_symbol
_atom_site_fract_x
_atom_site_fract_y
_atom_site_fract_z
_atom_site_U_iso_or_equiv
_atom_site_adp_type
_atom_site_occupancy
_atom_site_site_symmetry_order
_atom_site_calc_flag
_atom_site_refinement_flags_posn
_atom_site_refinement_flags_adp
Sr1 Sr 0.26746(8) 0.50997(7) 0.04797(3) 0.0226(2) Uani 1 1 d . .
C1 C 0.7834(9) 0.5423(8) 0.1236(3) 0.0233(12) Uani 1 1 d . .
C2 C 0.7308(10) 0.6152(10) 0.1923(3) 0.0308(15) Uani 1 1 d . .
H2A H 0.6834 0.7326 0.1911 0.037 Uiso 1 1 calc R U
H2B H 0.6279 0.5349 0.2080 0.037 Uiso 1 1 calc R U
C3 C 0.8714(11) 0.6983(10) 0.3028(4) 0.0338(15) Uani 1 1 d . .
C4 C 0.7118(14) 0.7702(11) 0.3272(4) 0.0427(18) Uani 1 1 d . .
H4 H 0.6055 0.7768 0.2987 0.051 Uiso 1 1 calc R U
C5 C 0.7076(19) 0.8345(13) 0.3953(5) 0.063(3) Uani 1 1 d . .
H5 H 0.5958 0.8787 0.4126 0.075 Uiso 1 1 calc R U
C6 C 0.865(2) 0.8328(16) 0.4362(5) 0.073(4) Uani 1 1 d . .
H6 H 0.8625 0.8807 0.4811 0.087 Uiso 1 1 calc R U
C7 C 1.0260(19) 0.7626(16) 0.4128(5) 0.070(4) Uani 1 1 d . .
H7 H 1.1331 0.7623 0.4415 0.084 Uiso 1 1 calc R U
C8 C 1.0325(13) 0.6901(13) 0.3454(5) 0.049(2) Uani 1 1 d . .
C9 C 0.7734(10) 0.0703(8) 0.1337(3) 0.0257(13) Uani 1 1 d . .
C10 C 0.8042(10) 0.1387(10) 0.2076(3) 0.0285(14) Uani 1 1 d . .
H10A H 0.8798 0.0583 0.2294 0.034 Uiso 1 1 calc R U
H10B H 0.8752 0.2580 0.2129 0.034 Uiso 1 1 calc R U
C11 C 0.6202(12) 0.2009(10) 0.3049(3) 0.0330(15) Uani 1 1 d . .
C12 C 0.7822(14) 0.2739(11) 0.3443(4) 0.0441(19) Uani 1 1 d . .
H12 H 0.9033 0.2888 0.3255 0.053 Uiso 1 1 calc R U
C13 C 0.7602(16) 0.3244(13) 0.4125(4) 0.053(2) Uani 1 1 d . .
H13 H 0.8695 0.3699 0.4392 0.064 Uiso 1 1 calc R U
C14 C 0.5876(19) 0.3099(15) 0.4411(5) 0.065(3) Uani 1 1 d . .
H14 H 0.5770 0.3490 0.4865 0.078 Uiso 1 1 calc R U
C15 C 0.4224(17) 0.2347(14) 0.4017(5) 0.059(3) Uani 1 1 d . .
H15 H 0.3014 0.2222 0.4208 0.071 Uiso 1 1 calc R U
C16 C 0.4430(12) 0.1806(11) 0.3352(4) 0.0395(17) Uani 1 1 d . .
Cl1 Cl 1.2316(4) 0.5912(5) 0.31520(18) 0.0797(9) Uani 1 1 d . .
Cl2 Cl 0.2419(3) 0.0839(4) 0.28633(13) 0.0590(6) Uani 1 1 d . .
O1 O 0.6474(7) 0.5232(7) 0.0801(2) 0.0352(12) Uani 1 1 d . .
O2 O 0.9517(8) 0.5060(8) 0.1131(3) 0.0388(12) Uani 1 1 d . .
O3 O 0.8952(8) 0.6322(8) 0.2374(3) 0.0422(14) Uani 1 1 d . .
O4 O 0.6040(8) 0.0480(8) 0.1083(3) 0.0377(12) Uani 1 1 d . .
O5 O 0.9257(8) 0.0461(7) 0.1025(3) 0.0375(12) Uani 1 1 d . .
O6 O 0.6210(8) 0.1467(8) 0.2378(2) 0.0393(13) Uani 1 1 d . .
O1W O 0.3008(11) 0.7610(10) 0.1493(4) 0.065(2) Uani 1 1 d . .
H1WA H 0.1742 0.7808 0.1653 0.078 Uiso 1 1 d R U
H1WB H 0.3613 0.8707 0.1353 0.078 Uiso 1 1 d R U
O2W O 0.0154(7) 0.7459(6) 0.0078(2) 0.0306(10) Uani 1 1 d . .
H2WA H -0.0299 0.8223 0.0455 0.037 Uiso 1 1 d R U
H2WB H 0.0716 0.8198 -0.0248 0.037 Uiso 1 1 d R U
O3W O 0.5074(8) 0.7693(7) 0.0042(3) 0.0361(12) Uani 1 1 d . .
H3WA H 0.5729 0.8543 0.0397 0.043 Uiso 1 1 d R U
H3WB H 0.4496 0.8315 -0.0298 0.043 Uiso 1 1 d R U
O4W O 0.2823(8) 0.2758(9) 0.1314(3) 0.0507(15) Uani 1 1 d . .
H4WA H 0.4110 0.2390 0.1334 0.061 Uiso 1 1 d R U
H4WB H 0.1920 0.1726 0.1165 0.061 Uiso 1 1 d R U

loop_
_atom_site_aniso_label
_atom_site_aniso_U_11
_atom_site_aniso_U_22
_atom_site_aniso_U_33
_atom_site_aniso_U_23
_atom_site_aniso_U_13
_atom_site_aniso_U_12
Sr1 0.0203(3) 0.0272(3) 0.0193(3) -0.0018(2) -0.0001(2) 0.0034(2)
C1 0.026(3) 0.025(3) 0.018(3) -0.001(2) 0.004(2) 0.002(2)
C2 0.030(3) 0.036(4) 0.024(3) -0.010(3) -0.007(3) 0.009(3)
C3 0.038(4) 0.039(4) 0.023(3) 0.003(3) -0.004(3) -0.002(3)
C4 0.056(5) 0.046(4) 0.025(4) -0.002(3) 0.001(3) 0.006(4)
C5 0.096(9) 0.052(5) 0.038(5) -0.007(4) 0.014(5) 0.008(5)
C6 0.109(10) 0.073(7) 0.026(5) -0.009(4) 0.000(6) -0.024(7)
C7 0.079(8) 0.080(7) 0.042(6) 0.015(5) -0.033(6) -0.030(6)
C8 0.043(5) 0.058(5) 0.043(5) 0.018(4) -0.017(4) -0.016(4)
C9 0.029(3) 0.024(3) 0.023(3) 0.002(2) 0.004(3) -0.003(2)
C10 0.027(3) 0.038(4) 0.020(3) -0.001(3) -0.002(3) 0.006(3)
C11 0.043(4) 0.036(4) 0.021(3) 0.002(3) -0.001(3) 0.010(3)
C12 0.052(5) 0.047(4) 0.031(4) -0.002(3) -0.004(4) 0.003(4)
C13 0.078(7) 0.053(5) 0.026(4) -0.007(4) -0.010(4) 0.008(5)
C14 0.098(9) 0.078(7) 0.024(4) -0.001(4) 0.010(5) 0.038(6)
C15 0.072(7) 0.075(6) 0.038(5) 0.010(4) 0.022(5) 0.036(5)
C16 0.037(4) 0.048(4) 0.037(4) 0.009(3) 0.008(3) 0.014(3)
Cl1 0.0426(14) 0.104(2) 0.096(2) 0.0299(18) -0.0227(14) 0.0113(14)
Cl2 0.0333(11) 0.0860(17) 0.0576(14) 0.0074(12) 0.0087(10) 0.0053(11)
O1 0.034(3) 0.048(3) 0.021(2) -0.007(2) -0.006(2) 0.003(2)
O2 0.030(3) 0.056(3) 0.030(3) 0.000(2) 0.011(2) 0.008(2)
O3 0.034(3) 0.066(4) 0.025(3) -0.010(2) -0.011(2) 0.015(3)
O4 0.032(3) 0.054(3) 0.024(3) -0.004(2) -0.004(2) 0.002(2)
O5 0.030(3) 0.047(3) 0.034(3) -0.003(2) 0.007(2) 0.004(2)
O6 0.028(3) 0.066(4) 0.021(2) -0.009(2) -0.002(2) 0.005(2)
O1W 0.066(5) 0.062(4) 0.059(4) -0.027(3) -0.004(4) 0.012(3)
O2W 0.037(3) 0.029(2) 0.025(2) -0.0024(18) 0.004(2) 0.005(2)
O3W 0.042(3) 0.031(2) 0.033(3) 0.001(2) -0.010(2) -0.003(2)
O4W 0.031(3) 0.059(4) 0.067(4) 0.026(3) 0.003(3) 0.012(3)

loop_
_atom_type_symbol
_atom_type_description
_atom_type_scat_dispersion_real
_atom_type_scat_dispersion_imag
_atom_type_scat_source
C C 0.0033 0.0016 'International Tables Vol C Tables 4.2.6.8 and 6.1.1.4'
Cl Cl 0.1484 0.1585 'International Tables Vol C Tables 4.2.6.8 and 6.1.1.4'
O O 0.0106 0.0060 'International Tables Vol C Tables 4.2.6.8 and 6.1.1.4'
Sr Sr -1.5307 3.2498 'International Tables Vol C Tables 4.2.6.8 and 6.1.1.4'
H H 0.0000 0.0000 'International Tables Vol C Tables 4.2.6.8 and 6.1.1.4'

loop_
_geom_angle_atom_site_label_1
_geom_angle_atom_site_label_2
_geom_angle_atom_site_label_3
_geom_angle
_geom_angle_site_symmetry_1
_geom_angle_site_symmetry_3
O4W Sr1 O2 72.42(18) . 1_455
O4W Sr1 O1W 88.4(2) . .
O2 Sr1 O1W 69.8(2) 1_455 .
O4W Sr1 O1 128.28(19) . 2_665
O2 Sr1 O1 135.07(17) 1_455 2_665
O1W Sr1 O1 137.5(2) . 2_665
O4W Sr1 O3W 137.50(17) . .
O2 Sr1 O3W 134.48(18) 1_455 .
O1W Sr1 O3W 76.9(2) . .
O1 Sr1 O3W 61.61(16) 2_665 .
O4W Sr1 O1 76.31(18) . .
O2 Sr1 O1 135.78(16) 1_455 .
O1W Sr1 O1 79.0(2) . .
O1 Sr1 O1 88.99(14) 2_665 .
O3W Sr1 O1 61.89(16) . .
O4W Sr1 O2W 80.18(18) . 2_565
O2 Sr1 O2W 66.76(16) 1_455 2_565
O1W Sr1 O2W 136.5(2) . 2_565
O1 Sr1 O2W 77.60(15) 2_665 2_565
O3W Sr1 O2W 136.18(15) . 2_565
O1 Sr1 O2W 136.48(15) . 2_565
O4W Sr1 O2W 139.10(17) . .
O2 Sr1 O2W 66.70(16) 1_455 .
O1W Sr1 O2W 78.79(19) . .
O1 Sr1 O2W 83.09(15) 2_665 .
O3W Sr1 O2W 77.21(16) . .
O1 Sr1 O2W 136.78(15) . .
O2W Sr1 O2W 82.98(15) 2_565 .
O4W Sr1 O3W 70.00(18) . 2_665
O2 Sr1 O3W 132.40(17) 1_455 2_665
O1W Sr1 O3W 135.63(19) . 2_665
O1 Sr1 O3W 60.22(15) 2_665 2_665
O3W Sr1 O3W 93.11(14) . 2_665
O1 Sr1 O3W 58.83(14) . 2_665
O2W Sr1 O3W 78.90(14) 2_565 2_665
O2W Sr1 O3W 141.68(15) . 2_665
O4W Sr1 Sr1 105.24(14) . 2_665
O2 Sr1 Sr1 177.08(13) 1_455 2_665
O1W Sr1 Sr1 112.12(18) . 2_665
O1 Sr1 Sr1 45.01(11) 2_665 2_665
O3W Sr1 Sr1 48.43(12) . 2_665
O1 Sr1 Sr1 43.98(11) . 2_665
O2W Sr1 Sr1 111.33(10) 2_565 2_665
O2W Sr1 Sr1 115.59(11) . 2_665
O3W Sr1 Sr1 44.68(11) 2_665 2_665
O4W Sr1 Sr1 113.33(14) . 2_565
O2 Sr1 Sr1 58.17(12) 1_455 2_565
O1W Sr1 Sr1 110.46(17) . 2_565
O1 Sr1 Sr1 77.11(11) 2_665 2_565
O3W Sr1 Sr1 109.17(11) . 2_565
O1 Sr1 Sr1 166.04(11) . 2_565
O2W Sr1 Sr1 41.92(10) 2_565 2_565
O2W Sr1 Sr1 41.06(10) . 2_565
O3W Sr1 Sr1 113.62(10) 2_665 2_565
Sr1 Sr1 Sr1 122.11(4) 2_665 2_565
O2 C1 O1 125.2(6) . .
O2 C1 C2 119.7(6) . .
O1 C1 C2 115.0(6) . .
O3 C2 C1 110.4(6) . .
O3 C2 H2A 109.6 . .
C1 C2 H2A 109.6 . .
O3 C2 H2B 109.6 . .
C1 C2 H2B 109.6 . .
H2A C2 H2B 108.1 . .
C4 C3 O3 125.6(7) . .
C4 C3 C8 120.2(8) . .
O3 C3 C8 114.1(8) . .
C3 C4 C5 119.6(9) . .
C3 C4 H4 120.2 . .
C5 C4 H4 120.2 . .
C6 C5 C4 120.4(11) . .
C6 C5 H5 119.8 . .
C4 C5 H5 119.8 . .
C7 C6 C5 120.8(9) . .
C7 C6 H6 119.6 . .
C5 C6 H6 119.6 . .
C6 C7 C8 120.3(10) . .
C6 C7 H7 119.8 . .
C8 C7 H7 119.8 . .
C7 C8 C3 118.5(10) . .
C7 C8 Cl1 121.2(8) . .
C3 C8 Cl1 120.3(7) . .
O5 C9 O4 125.7(6) . .
O5 C9 C10 115.0(6) . .
O4 C9 C10 119.2(6) . .
O6 C10 C9 109.3(5) . .
O6 C10 H10A 109.8 . .
C9 C10 H10A 109.8 . .
O6 C10 H10B 109.8 . .
C9 C10 H10B 109.8 . .
H10A C10 H10B 108.3 . .
O6 C11 C16 116.6(7) . .
O6 C11 C12 124.8(8) . .
C16 C11 C12 118.6(7) . .
C11 C12 C13 118.7(9) . .
C11 C12 H12 120.6 . .
C13 C12 H12 120.6 . .
C14 C13 C12 122.4(9) . .
C14 C13 H13 118.8 . .
C12 C13 H13 118.8 . .
C13 C14 C15 119.3(8) . .
C13 C14 H14 120.4 . .
C15 C14 H14 120.4 . .
C16 C15 C14 118.8(10) . .
C16 C15 H15 120.6 . .
C14 C15 H15 120.6 . .
C15 C16 C11 122.1(9) . .
C15 C16 Cl2 119.4(7) . .
C11 C16 Cl2 118.5(6) . .
C1 O1 Sr1 118.8(4) . 2_665
C1 O1 Sr1 150.1(4) . .
Sr1 O1 Sr1 91.01(14) 2_665 .
C1 O2 Sr1 154.4(5) . 1_655
C3 O3 C2 117.7(6) . .
C11 O6 C10 117.6(6) . .
Sr1 O1W H1WA 109.2 . .
Sr1 O1W H1WB 109.4 . .
H1WA O1W H1WB 109.5 . .
Sr1 O2W Sr1 97.02(15) 2_565 .
Sr1 O2W H2WA 112.3 2_565 .
Sr1 O2W H2WA 112.3 . .
Sr1 O2W H2WB 112.4 2_565 .
Sr1 O2W H2WB 112.3 . .
H2WA O2W H2WB 109.9 . .
Sr1 O3W Sr1 86.89(14) . 2_665
Sr1 O3W H3WA 114.2 . .
Sr1 O3W H3WA 114.2 2_665 .
Sr1 O3W H3WB 114.1 . .
Sr1 O3W H3WB 114.2 2_665 .
H3WA O3W H3WB 111.3 . .
Sr1 O4W H4WA 109.6 . .
Sr1 O4W H4WB 109.1 . .
H4WA O4W H4WB 109.5 . .

loop_
_geom_bond_atom_site_label_1
_geom_bond_atom_site_label_2
_geom_bond_distance
_geom_bond_site_symmetry_2
Sr1 O4W 2.570(6) .
Sr1 O2 2.572(5) 1_455
Sr1 O1W 2.590(6) .
Sr1 O1 2.637(5) 2_665
Sr1 O3W 2.673(5) .
Sr1 O1 2.685(5) .
Sr1 O2W 2.726(5) 2_565
Sr1 O2W 2.773(5) .
Sr1 O3W 2.844(5) 2_665
Sr1 Sr1 3.7961(14) 2_665
Sr1 Sr1 4.1190(15) 2_565
C1 O2 1.240(8) .
C1 O1 1.256(8) .
C1 C2 1.488(9) .
C2 O3 1.425(8) .
C2 H2A 0.9700 .
C2 H2B 0.9700 .
C3 C4 1.352(12) .
C3 O3 1.366(9) .
C3 C8 1.402(11) .
C4 C5 1.396(12) .
C4 H4 0.9300 .
C5 C6 1.354(18) .
C5 H5 0.9300 .
C6 C7 1.348(18) .
C6 H6 0.9300 .
C7 C8 1.398(15) .
C7 H7 0.9300 .
C8 Cl1 1.717(11) .
C9 O5 1.255(8) .
C9 O4 1.257(8) .
C9 C10 1.514(9) .
C10 O6 1.422(8) .
C10 H10A 0.9700 .
C10 H10B 0.9700 .
C11 O6 1.360(8) .
C11 C16 1.385(11) .
C11 C12 1.387(11) .
C12 C13 1.391(12) .
C12 H12 0.9300 .
C13 C14 1.339(16) .
C13 H13 0.9300 .
C14 C15 1.407(16) .
C14 H14 0.9300 .
C15 C16 1.363(12) .
C15 H15 0.9300 .
C16 Cl2 1.733(9) .
O1 Sr1 2.637(5) 2_665
O2 Sr1 2.572(5) 1_655
O1W H1WA 0.9600 .
O1W H1WB 0.9600 .
O2W Sr1 2.726(5) 2_565
O2W H2WA 0.9700 .
O2W H2WB 0.9700 .
O3W Sr1 2.844(5) 2_665
O3W H3WA 0.9700 .
O3W H3WB 0.9700 .
O4W H4WA 0.9600 .
O4W H4WB 0.9600 .

loop_
_geom_hbond_atom_site_label_D
_geom_hbond_atom_site_label_H
_geom_hbond_atom_site_label_A
_geom_hbond_distance_DH
_geom_hbond_distance_HA
_geom_hbond_distance_DA
_geom_hbond_angle_DHA
_geom_hbond_site_symmetry_A
O4W H4WB O5 0.96 1.99 2.877(8) 152.9 1_455
O4W H4WA O4 0.96 2.08 2.947(8) 149.8 .
O3W H3WB O4 0.97 1.95 2.901(7) 165.7 2_665
O3W H3WA O4 0.97 1.87 2.792(7) 157.9 1_565
O2W H2WB O5 0.97 1.95 2.867(7) 156.6 2_665
O2W H2WA O5 0.97 1.97 2.892(7) 158.4 1_465
O1W H1WB O4 0.96 2.16 3.054(10) 154.5 1_565
C10 H10A Cl2 0.97 2.71 3.469(7) 135.2 1_655
C4 H4 Cl1 0.93 2.86 3.457(10) 122.8 1_455

loop_
_geom_torsion_atom_site_label_1
_geom_torsion_atom_site_label_2
_geom_torsion_atom_site_label_3
_geom_torsion_atom_site_label_4
_geom_torsion
_geom_torsion_site_symmetry_4
O2 C1 C2 O3 0.1(9) .
O1 C1 C2 O3 -179.8(6) .
O3 C3 C4 C5 -179.4(8) .
C8 C3 C4 C5 -0.7(13) .
C3 C4 C5 C6 3.0(15) .
C4 C5 C6 C7 -2.7(17) .
C5 C6 C7 C8 0.0(17) .
C6 C7 C8 C3 2.3(15) .
C6 C7 C8 Cl1 -177.2(9) .
C4 C3 C8 C7 -1.9(13) .
O3 C3 C8 C7 177.0(8) .
C4 C3 C8 Cl1 177.5(7) .
O3 C3 C8 Cl1 -3.6(10) .
O5 C9 C10 O6 -175.5(6) .
O4 C9 C10 O6 6.7(9) .
O6 C11 C12 C13 179.7(8) .
C16 C11 C12 C13 -0.3(12) .
C11 C12 C13 C14 -1.9(15) .
C12 C13 C14 C15 2.4(16) .
C13 C14 C15 C16 -0.7(15) .
C14 C15 C16 C11 -1.5(14) .
C14 C15 C16 Cl2 178.8(8) .
O6 C11 C16 C15 -178.0(8) .
C12 C11 C16 C15 2.0(12) .
O6 C11 C16 Cl2 1.7(10) .
C12 C11 C16 Cl2 -178.3(6) .
O2 C1 O1 Sr1 -17.8(9) 2_665
C2 C1 O1 Sr1 162.1(4) 2_665
O2 C1 O1 Sr1 166.8(6) .
C2 C1 O1 Sr1 -13.3(12) .
O1 C1 O2 Sr1 46.8(15) 1_655
C2 C1 O2 Sr1 -133.1(9) 1_655
C4 C3 O3 C2 -8.6(12) .
C8 C3 O3 C2 172.6(7) .
C1 C2 O3 C3 179.7(6) .
C16 C11 O6 C10 -170.1(7) .
C12 C11 O6 C10 9.9(11) .
C9 C10 O6 C11 178.3(6) .
